data_4118256
loop_
_publ_author_name
'Jesse D. Sokolow'
'Elzbieta Trzop'
'Yang Chen'
'Jiji Tang'
'Laura J. Allen'
'Robert H. Crabtree'
'Jason B. Benedict'
'Philip Coppens'

_publ_section_title
;
 Binding Modes of Carboxylate- and Acetylacetonate-Linked Chromophores to
 Homodisperse Polyoxotitanate Nanoclusters
;
_journal_name_full 'Journal of the American Chemical Society'
_journal_page_first 11695
_journal_page_last 11700
_journal_paper_doi 10.1021/ja303692r
_journal_volume 134
_journal_year 2012
_chemical_formula_moiety 'C72 H128 N4 O48 Ti17'
_chemical_formula_sum 'C72 H128 N4 O48 Ti17'
_chemical_formula_weight 2632.08
_chemical_name_systematic
; 
 ? 
;
_space_group_IT_number 88
_symmetry_cell_setting tetragonal
_symmetry_space_group_name_Hall '-I 4ad'
_symmetry_space_group_name_H-M 'I 41/a :2'
_atom_sites_solution_hydrogens geom
_atom_sites_solution_primary direct
_atom_sites_solution_secondary difmap
_audit_creation_method SHELXL-97
_cell_angle_alpha 90.00
_cell_angle_beta 90.00
_cell_angle_gamma 90.00
_cell_formula_units_Z 4
_cell_length_a 27.857(3)
_cell_length_b 27.857(3)
_cell_length_c 13.2097(12)
_cell_measurement_reflns_used 5130
_cell_measurement_temperature 90(2)
_cell_measurement_theta_max 20.64
_cell_measurement_theta_min 2.25
_cell_volume 10250.9(18)
_computing_cell_refinement 'Bruker SAINT'
_computing_data_collection 'Bruker APEX2'
_computing_data_reduction 'Bruker SAINT'
_computing_structure_refinement 'SHELXL-97 (Sheldrick, 2008)'
_computing_structure_solution 'SHELXS-97 (Sheldrick, 2008)'
_diffrn_ambient_temperature 90(2)
_diffrn_measured_fraction_theta_full 1.000
_diffrn_measured_fraction_theta_max 1.000
_diffrn_measurement_device_type 'Bruker SMART Apex II CCD Detector'
_diffrn_measurement_method \w
_diffrn_radiation_monochromator graphite
_diffrn_radiation_source 'rotating anode'
_diffrn_radiation_type MoK\a
_diffrn_radiation_wavelength 0.71073
_diffrn_reflns_av_R_equivalents 0.1004
_diffrn_reflns_av_sigmaI/netI 0.0323
_diffrn_reflns_limit_h_max 27
_diffrn_reflns_limit_h_min -27
_diffrn_reflns_limit_k_max 27
_diffrn_reflns_limit_k_min -27
_diffrn_reflns_limit_l_max 13
_diffrn_reflns_limit_l_min -13
_diffrn_reflns_number 46188
_diffrn_reflns_theta_full 20.88
_diffrn_reflns_theta_max 20.88
_diffrn_reflns_theta_min 1.46
_exptl_absorpt_coefficient_mu 1.333
_exptl_absorpt_correction_T_max 0.7446
_exptl_absorpt_correction_T_min 0.7017
_exptl_absorpt_correction_type multi-scan
_exptl_absorpt_process_details sadabs
_exptl_crystal_colour colorless
_exptl_crystal_density_diffrn 1.705
_exptl_crystal_description block
_exptl_crystal_F_000 5384
_exptl_crystal_size_max 0.15
_exptl_crystal_size_mid 0.10
_exptl_crystal_size_min 0.10
_refine_diff_density_max 0.398
_refine_diff_density_min -0.269
_refine_diff_density_rms 0.072
_refine_ls_extinction_method none
_refine_ls_goodness_of_fit_ref 1.124
_refine_ls_hydrogen_treatment constr
_refine_ls_matrix_type full
_refine_ls_number_parameters 356
_refine_ls_number_reflns 2701
_refine_ls_number_restraints 8
_refine_ls_restrained_S_all 1.123
_refine_ls_R_factor_all 0.0777
_refine_ls_R_factor_gt 0.0475
_refine_ls_shift/su_max 0.001
_refine_ls_shift/su_mean 0.000
_refine_ls_structure_factor_coef Fsqd
_refine_ls_weighting_details 'calc w=1/[\s^2^(Fo^2^)+(0.0495P)^2^+82.0788P] where P=(Fo^2^+2Fc^2^)/3'
_refine_ls_weighting_scheme calc
_refine_ls_wR_factor_gt 0.1133
_refine_ls_wR_factor_ref 0.1380
_reflns_number_gt 1913
_reflns_number_total 2701
_reflns_threshold_expression >2sigma(I)
_cod_data_source_file ja303692r_si_007.cif
_cod_data_source_block Ti17_INA
_cod_original_cell_volume 10250.9(16)
_cod_original_sg_symbol_H-M 'I 41/a'
_cod_database_code 4118256

loop_
_symmetry_equiv_pos_as_xyz
'x, y, z'
'-y+3/4, x+1/4, z+1/4'
'-x, -y+1/2, z'
'y+1/4, -x+1/4, z+1/4'
'x+1/2, y+1/2, z+1/2'
'-y+5/4, x+3/4, z+3/4'
'-x+1/2, -y+1, z+1/2'
'y+3/4, -x+3/4, z+3/4'
'-x, -y, -z'
'y-3/4, -x-1/4, -z-1/4'
'x, y-1/2, -z'
'-y-1/4, x-1/4, -z-1/4'
'-x+1/2, -y+1/2, -z+1/2'
'y-1/4, -x+1/4, -z+1/4'
'x+1/2, y, -z+1/2'
'-y+1/4, x+1/4, -z+1/4'

loop_
_atom_site_label
_atom_site_type_symbol
_atom_site_fract_x
_atom_site_fract_y
_atom_site_fract_z
_atom_site_U_iso_or_equiv
_atom_site_adp_type
_atom_site_occupancy
_atom_site_symmetry_multiplicity
_atom_site_calc_flag
_atom_site_refinement_flags
_atom_site_disorder_assembly
_atom_site_disorder_group
C1 C 0.4481(4) 0.5800(4) 0.4182(10) 0.092(4) Uani 1 1 d . . .
H1 H 0.4522 0.5639 0.3511 0.110 Uiso 1 1 calc R . .
C2 C 0.4110(4) 0.5563(4) 0.4700(10) 0.114(5) Uani 1 1 d . . .
H2A H 0.4094 0.5680 0.5398 0.171 Uiso 1 1 calc R . .
H2B H 0.4173 0.5217 0.4703 0.171 Uiso 1 1 calc R . .
H2C H 0.3804 0.5625 0.4359 0.171 Uiso 1 1 calc R . .
C3 C 0.4955(4) 0.5795(4) 0.4701(11) 0.114(4) Uani 1 1 d . . .
H3A H 0.5186 0.5984 0.4308 0.171 Uiso 1 1 calc R . .
H3B H 0.5070 0.5463 0.4757 0.171 Uiso 1 1 calc R . .
H3C H 0.4922 0.5934 0.5379 0.171 Uiso 1 1 calc R . .
C4 C 0.5345(4) 0.5179(3) 0.1669(10) 0.088(4) Uani 1 1 d . . .
H4 H 0.4997 0.5096 0.1742 0.105 Uiso 1 1 calc R . .
C5 C 0.5553(4) 0.4916(4) 0.0801(13) 0.140(6) Uani 1 1 d . . .
H5A H 0.5400 0.5023 0.0173 0.210 Uiso 1 1 calc R . .
H5B H 0.5499 0.4571 0.0889 0.210 Uiso 1 1 calc R . .
H5C H 0.5899 0.4979 0.0765 0.210 Uiso 1 1 calc R . .
C6 C 0.5605(5) 0.5017(5) 0.2541(12) 0.159(7) Uani 1 1 d . . .
H6A H 0.5950 0.5043 0.2411 0.239 Uiso 1 1 calc R . .
H6B H 0.5523 0.4681 0.2680 0.239 Uiso 1 1 calc R . .
H6C H 0.5520 0.5215 0.3127 0.239 Uiso 1 1 calc R . .
C7A C 0.7163(8) 0.6121(9) 0.105(3) 0.074(7) Uani 0.53(3) 1 d PDU A 3
H7A H 0.7190 0.6098 0.1807 0.089 Uiso 0.53(3) 1 calc PR A 3
C7B C 0.7067(10) 0.6077(10) 0.044(3) 0.076(8) Uani 0.47(3) 1 d PDU A 4
H7B H 0.7181 0.6166 -0.0255 0.091 Uiso 0.47(3) 1 calc PR A 4
C8A C 0.7585(11) 0.6292(15) 0.071(4) 0.19(2) Uani 0.53(3) 1 d P A 3
H8AA H 0.7570 0.6327 -0.0026 0.292 Uiso 0.53(3) 1 calc PR A 3
H8AB H 0.7843 0.6068 0.0890 0.292 Uiso 0.53(3) 1 calc PR A 3
H8AC H 0.7649 0.6605 0.1021 0.292 Uiso 0.53(3) 1 calc PR A 3
C8B C 0.7486(12) 0.6031(11) 0.109(3) 0.083(10) Uani 0.47(3) 1 d P A 4
H8BA H 0.7700 0.6306 0.0976 0.124 Uiso 0.47(3) 1 calc PR A 4
H8BB H 0.7656 0.5733 0.0923 0.124 Uiso 0.47(3) 1 calc PR A 4
H8BC H 0.7384 0.6024 0.1796 0.124 Uiso 0.47(3) 1 calc PR A 4
C9A C 0.7034(16) 0.5671(13) 0.071(3) 0.122(17) Uani 0.53(3) 1 d P A 3
H9AA H 0.6807 0.5525 0.1180 0.184 Uiso 0.53(3) 1 calc PR A 3
H9AB H 0.7321 0.5469 0.0653 0.184 Uiso 0.53(3) 1 calc PR A 3
H9AC H 0.6884 0.5701 0.0039 0.184 Uiso 0.53(3) 1 calc PR A 3
C9B C 0.6799(11) 0.5647(13) 0.035(3) 0.079(12) Uani 0.47(3) 1 d P A 4
H9BA H 0.6546 0.5644 0.0870 0.119 Uiso 0.47(3) 1 calc PR A 4
H9BB H 0.7012 0.5371 0.0454 0.119 Uiso 0.47(3) 1 calc PR A 4
H9BC H 0.6653 0.5629 -0.0320 0.119 Uiso 0.47(3) 1 calc PR A 4
C10 C 0.6321(3) 0.6282(3) 0.3535(9) 0.056(2) Uani 1 1 d . A .
C11 C 0.6575(4) 0.5618(4) 0.5928(9) 0.087(3) Uani 1 1 d . . .
H11 H 0.6485 0.5642 0.6620 0.105 Uiso 1 1 calc R . .
C12 C 0.6393(3) 0.5950(3) 0.5254(9) 0.069(3) Uani 1 1 d . . .
H12 H 0.6185 0.6197 0.5484 0.082 Uiso 1 1 calc R . .
C13 C 0.6515(3) 0.5921(3) 0.4258(8) 0.053(2) Uani 1 1 d . . .
C14 C 0.6812(3) 0.5560(3) 0.3978(8) 0.059(3) Uani 1 1 d . . .
H14 H 0.6902 0.5528 0.3287 0.071 Uiso 1 1 calc R . .
C15 C 0.6983(3) 0.5244(3) 0.4670(10) 0.067(3) Uani 1 1 d . . .
H15 H 0.7191 0.4996 0.4446 0.080 Uiso 1 1 calc R . .
C16 C 0.6063(3) 0.7676(3) 0.4836(8) 0.066(3) Uani 1 1 d . . .
H16 H 0.6151 0.7337 0.4996 0.079 Uiso 1 1 calc R . .
C17 C 0.6531(3) 0.7964(4) 0.4774(10) 0.096(4) Uani 1 1 d . . .
H17A H 0.6740 0.7822 0.4257 0.145 Uiso 1 1 calc R . .
H17B H 0.6694 0.7956 0.5431 0.145 Uiso 1 1 calc R . .
H17C H 0.6459 0.8297 0.4592 0.145 Uiso 1 1 calc R . .
C18 C 0.5743(4) 0.7845(4) 0.5648(9) 0.088(3) Uani 1 1 d . . .
H18A H 0.5672 0.8186 0.5546 0.132 Uiso 1 1 calc R . .
H18B H 0.5902 0.7802 0.6304 0.132 Uiso 1 1 calc R . .
H18C H 0.5444 0.7660 0.5635 0.132 Uiso 1 1 calc R . .
N1 N 0.6871(3) 0.5266(3) 0.5656(8) 0.077(2) Uani 1 1 d . . .
O1 O 0.54994(15) 0.76087(15) 0.2094(4) 0.0480(15) Uani 1 1 d . . .
O2 O 0.47265(16) 0.63836(16) 0.2059(4) 0.0514(15) Uani 1 1 d . A .
O3 O 0.50955(16) 0.69576(16) 0.3534(4) 0.0481(15) Uani 1 1 d . A .
O4 O 0.43549(17) 0.62949(17) 0.3993(4) 0.0564(16) Uani 1 1 d . . .
O5 O 0.58093(16) 0.63863(16) 0.0257(4) 0.0521(16) Uani 1 1 d . A .
O6 O 0.56341(16) 0.66265(16) 0.2040(4) 0.0530(16) Uani 1 1 d . A .
O7 O 0.53913(18) 0.56557(17) 0.1448(5) 0.0606(17) Uani 1 1 d . A .
O8 O 0.63412(16) 0.72092(17) 0.2251(5) 0.0542(15) Uani 1 1 d . A .
O9 O 0.68072(18) 0.64764(19) 0.0838(5) 0.0682(18) Uani 1 1 d D . .
O10 O 0.64305(18) 0.62317(18) 0.2615(6) 0.0559(16) Uani 1 1 d . . .
O11 O 0.60645(18) 0.66190(18) 0.3897(4) 0.0534(16) Uani 1 1 d . A .
O12 O 0.58350(18) 0.76747(17) 0.3883(4) 0.0523(15) Uani 1 1 d . . .
Ti1 Ti 0.5000 0.7500 0.1250 0.0455(8) Uani 1 4 d S . .
Ti2 Ti 0.44519(5) 0.67664(5) 0.31272(13) 0.0518(5) Uani 1 1 d . . .
Ti3 Ti 0.52480(5) 0.62454(5) 0.10834(13) 0.0521(5) Uani 1 1 d . . .
Ti4 Ti 0.62451(5) 0.66887(5) 0.13090(13) 0.0525(5) Uani 1 1 d . A .
Ti5 Ti 0.56734(5) 0.70747(5) 0.30922(13) 0.0504(5) Uani 1 1 d . . .

loop_
_atom_site_aniso_label
_atom_site_aniso_U_11
_atom_site_aniso_U_22
_atom_site_aniso_U_33
_atom_site_aniso_U_23
_atom_site_aniso_U_13
_atom_site_aniso_U_12
C1 0.073(7) 0.063(7) 0.139(11) 0.034(7) -0.006(7) -0.005(6)
C2 0.103(9) 0.066(7) 0.173(13) 0.044(8) 0.014(9) -0.020(7)
C3 0.106(9) 0.071(7) 0.165(13) 0.029(8) -0.033(9) 0.005(7)
C4 0.073(7) 0.051(7) 0.139(11) -0.008(7) 0.006(7) 0.003(5)
C5 0.102(10) 0.083(9) 0.236(18) -0.060(11) -0.006(11) 0.016(7)
C6 0.131(12) 0.182(15) 0.165(15) 0.095(13) -0.040(11) 0.034(11)
C7A 0.027(12) 0.086(12) 0.11(2) -0.004(16) -0.020(15) 0.033(10)
C7B 0.034(12) 0.087(13) 0.11(2) -0.007(17) -0.011(16) 0.020(11)
C8A 0.07(2) 0.16(3) 0.35(6) 0.12(4) 0.04(3) 0.06(2)
C8B 0.07(2) 0.066(19) 0.11(2) -0.004(17) 0.005(19) 0.014(17)
C9A 0.20(5) 0.07(2) 0.10(2) -0.042(17) -0.05(3) 0.09(3)
C9B 0.067(19) 0.047(16) 0.12(3) -0.041(19) -0.008(18) -0.010(16)
C10 0.039(5) 0.047(6) 0.081(8) -0.006(6) 0.003(5) -0.007(5)
C11 0.092(8) 0.072(7) 0.098(9) -0.005(7) -0.002(7) 0.015(7)
C12 0.059(6) 0.053(6) 0.094(9) 0.004(6) -0.012(6) 0.018(5)
C13 0.038(5) 0.043(5) 0.080(8) 0.006(5) -0.009(5) 0.003(4)
C14 0.047(5) 0.040(5) 0.090(8) -0.001(5) -0.004(5) 0.009(5)
C15 0.046(6) 0.052(6) 0.102(9) -0.008(6) -0.002(6) 0.012(5)
C16 0.047(6) 0.049(6) 0.102(8) -0.010(6) -0.011(6) 0.002(4)
C17 0.053(6) 0.082(7) 0.155(11) -0.026(7) -0.037(7) 0.003(5)
C18 0.081(7) 0.073(7) 0.109(9) 0.001(7) -0.001(7) 0.005(6)
N1 0.070(6) 0.060(5) 0.101(8) -0.010(5) -0.015(5) 0.014(4)
O1 0.025(3) 0.025(3) 0.094(4) 0.000(3) 0.002(3) -0.001(2)
O2 0.033(3) 0.025(3) 0.096(5) 0.007(3) -0.002(3) -0.005(2)
O3 0.031(3) 0.030(3) 0.083(4) 0.002(3) -0.002(3) 0.001(2)
O4 0.041(3) 0.032(3) 0.096(5) 0.011(3) 0.004(3) 0.002(2)
O5 0.033(3) 0.029(3) 0.094(5) 0.000(3) 0.003(3) 0.004(2)
O6 0.029(3) 0.032(3) 0.098(5) 0.009(3) 0.002(3) 0.002(2)
O7 0.044(3) 0.020(3) 0.118(5) 0.010(3) 0.002(3) 0.001(2)
O8 0.028(3) 0.037(3) 0.098(5) 0.001(3) 0.000(3) 0.004(2)
O9 0.031(3) 0.052(4) 0.122(6) -0.003(4) 0.006(3) 0.016(3)
O10 0.033(3) 0.034(3) 0.100(5) 0.003(3) -0.003(3) 0.004(2)
O11 0.036(3) 0.035(3) 0.089(5) -0.010(3) -0.004(3) 0.007(3)
O12 0.036(3) 0.043(3) 0.078(4) -0.002(3) -0.013(3) -0.003(2)
Ti1 0.0250(9) 0.0250(9) 0.087(2) 0.000 0.000 0.000
Ti2 0.0317(8) 0.0323(8) 0.0915(13) 0.0034(8) 0.0017(8) -0.0029(6)
Ti3 0.0348(9) 0.0257(8) 0.0957(13) 0.0022(8) 0.0005(8) 0.0017(6)
Ti4 0.0283(8) 0.0336(8) 0.0957(13) 0.0004(8) 0.0020(8) 0.0049(6)
Ti5 0.0307(8) 0.0347(8) 0.0857(13) 0.0009(8) -0.0010(8) -0.0011(6)

loop_
_atom_type_symbol
_atom_type_description
_atom_type_scat_dispersion_real
_atom_type_scat_dispersion_imag
_atom_type_scat_source
C C 0.0033 0.0016 'International Tables Vol C Tables 4.2.6.8 and 6.1.1.4'
H H 0.0000 0.0000 'International Tables Vol C Tables 4.2.6.8 and 6.1.1.4'
N N 0.0061 0.0033 'International Tables Vol C Tables 4.2.6.8 and 6.1.1.4'
O O 0.0106 0.0060 'International Tables Vol C Tables 4.2.6.8 and 6.1.1.4'
Ti Ti 0.2776 0.4457 'International Tables Vol C Tables 4.2.6.8 and 6.1.1.4'

loop_
_geom_angle_atom_site_label_1
_geom_angle_atom_site_label_2
_geom_angle_atom_site_label_3
_geom_angle
_geom_angle_site_symmetry_1
_geom_angle_site_symmetry_3
C2 C1 O4 110.8(9) . .
C2 C1 C3 115.1(11) . .
O4 C1 C3 107.8(8) . .
O7 C4 C6 115.5(11) . .
O7 C4 C5 106.2(10) . .
C6 C4 C5 105.5(11) . .
C8A C7A C9A 116(4) . .
C8A C7A O9 107(2) . .
C9A C7A O9 112(2) . .
C9B C7B O9 115(2) . .
C9B C7B C8B 113(3) . .
O9 C7B C8B 105(2) . .
O10 C10 O11 125.5(9) . .
O10 C10 C13 117.1(8) . .
O11 C10 C13 117.4(9) . .
N1 C11 C12 123.2(11) . .
C13 C12 C11 119.4(9) . .
C14 C13 C12 117.5(9) . .
C14 C13 C10 123.2(10) . .
C12 C13 C10 119.3(9) . .
C13 C14 C15 120.9(10) . .
N1 C15 C14 122.9(9) . .
O12 C16 C18 112.4(7) . .
O12 C16 C17 109.6(9) . .
C18 C16 C17 112.8(8) . .
C11 N1 C15 116.1(9) . .
Ti1 O1 Ti5 117.3(2) . .
Ti1 O1 Ti2 123.9(2) . 3_665
Ti5 O1 Ti2 99.2(2) . 3_665
Ti1 O1 Ti3 119.2(3) . 16_655
Ti5 O1 Ti3 98.95(18) . 16_655
Ti2 O1 Ti3 92.91(17) 3_665 16_655
Ti4 O2 Ti2 103.4(2) 14_565 .
Ti4 O2 Ti3 98.5(3) 14_565 .
Ti2 O2 Ti3 151.1(3) . .
Ti5 O3 Ti2 144.0(3) . .
C1 O4 Ti2 141.8(6) . .
Ti3 O5 Ti2 114.0(2) . 16_655
Ti3 O5 Ti4 100.4(3) . .
Ti2 O5 Ti4 97.9(2) 16_655 .
Ti5 O6 Ti4 104.8(2) . .
Ti5 O6 Ti3 150.2(3) . .
Ti4 O6 Ti3 101.9(3) . .
C4 O7 Ti3 161.0(6) . .
Ti3 O8 Ti4 101.8(3) 16_655 .
Ti3 O8 Ti5 108.9(2) 16_655 .
Ti4 O8 Ti5 94.6(2) . .
C7B O9 C7A 35.2(13) . .
C7B O9 Ti4 146.2(15) . .
C7A O9 Ti4 140.2(16) . .
C10 O10 Ti4 129.3(5) . .
C10 O10 O11 27.4(5) . .
Ti4 O10 O11 101.9(2) . .
C10 O11 Ti5 125.4(6) . .
C10 O11 O10 27.1(5) . .
Ti5 O11 O10 98.8(3) . .
C16 O12 Ti2 128.2(5) . 3_665
C16 O12 Ti5 124.3(5) . .
Ti2 O12 Ti5 107.1(3) 3_665 .
O1 Ti1 O1 112.35(17) . 14_565
O1 Ti1 O1 103.8(3) . 3_665
O1 Ti1 O1 112.35(17) 14_565 3_665
O1 Ti1 O1 112.35(17) . 16_655
O1 Ti1 O1 103.8(3) 14_565 16_655
O1 Ti1 O1 112.35(17) 3_665 16_655
O1 Ti1 Ti5 145.87(14) . 14_565
O1 Ti1 Ti5 33.52(15) 14_565 14_565
O1 Ti1 Ti5 94.80(16) 3_665 14_565
O1 Ti1 Ti5 85.54(16) 16_655 14_565
O1 Ti1 Ti5 85.54(16) . 3_665
O1 Ti1 Ti5 145.87(14) 14_565 3_665
O1 Ti1 Ti5 33.52(15) 3_665 3_665
O1 Ti1 Ti5 94.80(16) 16_655 3_665
Ti5 Ti1 Ti5 123.10(3) 14_565 3_665
O1 Ti1 Ti5 94.80(16) . 16_655
O1 Ti1 Ti5 85.54(16) 14_565 16_655
O1 Ti1 Ti5 145.87(14) 3_665 16_655
O1 Ti1 Ti5 33.52(15) 16_655 16_655
Ti5 Ti1 Ti5 84.71(5) 14_565 16_655
Ti5 Ti1 Ti5 123.10(3) 3_665 16_655
O1 Ti1 Ti5 33.52(15) . .
O1 Ti1 Ti5 94.80(16) 14_565 .
O1 Ti1 Ti5 85.54(16) 3_665 .
O1 Ti1 Ti5 145.87(14) 16_655 .
Ti5 Ti1 Ti5 123.10(3) 14_565 .
Ti5 Ti1 Ti5 84.71(5) 3_665 .
Ti5 Ti1 Ti5 123.10(3) 16_655 .
O4 Ti2 O2 97.1(2) . .
O4 Ti2 O3 99.5(2) . .
O2 Ti2 O3 89.3(2) . .
O4 Ti2 O5 100.5(2) . 14_565
O2 Ti2 O5 79.9(2) . 14_565
O3 Ti2 O5 158.2(2) . 14_565
O4 Ti2 O12 101.2(2) . 3_665
O2 Ti2 O12 161.4(2) . 3_665
O3 Ti2 O12 91.0(2) . 3_665
O5 Ti2 O12 93.4(2) 14_565 3_665
O4 Ti2 O1 173.9(2) . 3_665
O2 Ti2 O1 87.7(2) . 3_665
O3 Ti2 O1 84.19(19) . 3_665
O5 Ti2 O1 76.60(19) 14_565 3_665
O12 Ti2 O1 73.9(2) 3_665 3_665
O4 Ti2 Ti4 99.26(19) . 14_565
O2 Ti2 Ti4 38.25(15) . 14_565
O3 Ti2 Ti4 125.96(17) . 14_565
O5 Ti2 Ti4 41.73(15) 14_565 14_565
O12 Ti2 Ti4 133.49(17) 3_665 14_565
O1 Ti2 Ti4 82.18(15) 3_665 14_565
O4 Ti2 Ti5 137.19(19) . 3_665
O2 Ti2 Ti5 125.62(16) . 3_665
O3 Ti2 Ti5 80.26(14) . 3_665
O5 Ti2 Ti5 90.69(14) 14_565 3_665
O12 Ti2 Ti5 36.50(16) 3_665 3_665
O1 Ti2 Ti5 38.45(14) 3_665 3_665
Ti4 Ti2 Ti5 115.54(6) 14_565 3_665
O4 Ti2 Ti3 131.37(18) . 14_565
O2 Ti2 Ti3 87.83(16) . 14_565
O3 Ti2 Ti3 128.96(16) . 14_565
O5 Ti2 Ti3 32.74(14) 14_565 14_565
O12 Ti2 Ti3 77.59(17) 3_665 14_565
O1 Ti2 Ti3 44.78(12) 3_665 14_565
Ti4 Ti2 Ti3 57.75(5) 14_565 14_565
Ti5 Ti2 Ti3 61.11(4) 3_665 14_565
O7 Ti3 O8 102.9(2) . 14_565
O7 Ti3 O5 99.2(2) . .
O8 Ti3 O5 109.8(3) 14_565 .
O7 Ti3 O6 101.8(2) . .
O8 Ti3 O6 151.9(2) 14_565 .
O5 Ti3 O6 79.2(2) . .
O7 Ti3 O2 99.8(2) . .
O8 Ti3 O2 79.7(2) 14_565 .
O5 Ti3 O2 156.2(2) . .
O6 Ti3 O2 83.0(2) . .
O7 Ti3 O1 172.6(3) . 14_565
O8 Ti3 O1 75.88(19) 14_565 14_565
O5 Ti3 O1 74.63(18) . 14_565
O6 Ti3 O1 81.4(2) . 14_565
O2 Ti3 O1 87.26(19) . 14_565
O7 Ti3 Ti4 102.83(17) . 14_565
O8 Ti3 Ti4 39.74(17) 14_565 14_565
O5 Ti3 Ti4 145.82(18) . 14_565
O6 Ti3 Ti4 120.64(16) . 14_565
O2 Ti3 Ti4 40.01(15) . 14_565
O1 Ti3 Ti4 80.99(12) 14_565 14_565
O7 Ti3 Ti4 98.31(17) . .
O8 Ti3 Ti4 146.73(18) 14_565 .
O5 Ti3 Ti4 40.78(17) . .
O6 Ti3 Ti4 39.01(15) . .
O2 Ti3 Ti4 121.67(16) . .
O1 Ti3 Ti4 79.81(12) 14_565 .
Ti4 Ti3 Ti4 154.16(7) 14_565 .
O7 Ti3 Ti2 130.9(2) . 16_655
O8 Ti3 Ti2 90.13(17) 14_565 16_655
O5 Ti3 Ti2 33.23(14) . 16_655
O6 Ti3 Ti2 83.89(16) . 16_655
O2 Ti3 Ti2 129.26(14) . 16_655
O1 Ti3 Ti2 42.30(12) 14_565 16_655
Ti4 Ti3 Ti2 116.02(6) 14_565 16_655
Ti4 Ti3 Ti2 56.69(5) . 16_655
O7 Ti3 Ti5 140.0(2) . 14_565
O8 Ti3 Ti5 38.76(15) 14_565 14_565
O5 Ti3 Ti5 88.94(16) . 14_565
O6 Ti3 Ti5 118.22(15) . 14_565
O2 Ti3 Ti5 85.69(16) . 14_565
O1 Ti3 Ti5 37.46(12) 14_565 14_565
Ti4 Ti3 Ti5 57.58(5) 14_565 14_565
Ti4 Ti3 Ti5 112.41(6) . 14_565
Ti2 Ti3 Ti5 58.84(4) 16_655 14_565
O9 Ti4 O2 102.4(2) . 16_655
O9 Ti4 O8 110.6(2) . .
O2 Ti4 O8 79.9(2) 16_655 .
O9 Ti4 O6 154.4(2) . .
O2 Ti4 O6 101.6(2) 16_655 .
O8 Ti4 O6 82.5(2) . .
O9 Ti4 O5 98.5(3) . .
O2 Ti4 O5 78.6(2) 16_655 .
O8 Ti4 O5 146.8(2) . .
O6 Ti4 O5 77.4(2) . .
O9 Ti4 O10 82.9(3) . .
O2 Ti4 O10 164.0(2) 16_655 .
O8 Ti4 O10 84.1(2) . .
O6 Ti4 O10 76.6(2) . .
O5 Ti4 O10 115.9(2) . .
O9 Ti4 Ti3 109.86(18) . 16_655
O2 Ti4 Ti3 41.53(17) 16_655 16_655
O8 Ti4 Ti3 38.47(16) . 16_655
O6 Ti4 Ti3 94.14(14) . 16_655
O5 Ti4 Ti3 116.94(15) . 16_655
O10 Ti4 Ti3 122.47(17) . 16_655
O9 Ti4 Ti2 101.5(2) . 16_655
O2 Ti4 Ti2 38.40(16) 16_655 16_655
O8 Ti4 Ti2 115.43(17) . 16_655
O6 Ti4 Ti2 91.65(17) . 16_655
O5 Ti4 Ti2 40.34(14) . 16_655
O10 Ti4 Ti2 156.02(15) . 16_655
Ti3 Ti4 Ti2 78.60(5) 16_655 16_655
O9 Ti4 Ti5 147.8(2) . .
O2 Ti4 Ti5 95.11(16) 16_655 .
O8 Ti4 Ti5 46.13(15) . .
O6 Ti4 Ti5 36.53(16) . .
O5 Ti4 Ti5 111.36(15) . .
O10 Ti4 Ti5 73.78(17) . .
Ti3 Ti4 Ti5 67.30(5) 16_655 .
Ti2 Ti4 Ti5 108.86(6) 16_655 .
O9 Ti4 Ti3 129.0(2) . .
O2 Ti4 Ti3 95.01(15) 16_655 .
O8 Ti4 Ti3 119.53(15) . .
O6 Ti4 Ti3 39.14(17) . .
O5 Ti4 Ti3 38.83(15) . .
O10 Ti4 Ti3 93.20(14) . .
Ti3 Ti4 Ti3 114.62(6) 16_655 .
Ti2 Ti4 Ti3 65.55(5) 16_655 .
Ti5 Ti4 Ti3 75.06(5) . .
O3 Ti5 O6 94.0(2) . .
O3 Ti5 O11 102.0(2) . .
O6 Ti5 O11 90.2(2) . .
O3 Ti5 O12 100.8(2) . .
O6 Ti5 O12 161.5(2) . .
O11 Ti5 O12 97.5(2) . .
O3 Ti5 O1 97.7(2) . .
O6 Ti5 O1 89.6(2) . .
O11 Ti5 O1 160.3(2) . .
O12 Ti5 O1 77.5(2) . .
O3 Ti5 O8 169.2(3) . .
O6 Ti5 O8 77.8(2) . .
O11 Ti5 O8 85.1(2) . .
O12 Ti5 O8 86.1(2) . .
O1 Ti5 O8 75.58(19) . .
O3 Ti5 Ti4 132.63(19) . .
O6 Ti5 Ti4 38.67(15) . .
O11 Ti5 Ti4 84.32(18) . .
O12 Ti5 Ti4 125.18(16) . .
O1 Ti5 Ti4 83.23(15) . .
O8 Ti5 Ti4 39.24(14) . .
O3 Ti5 Ti2 94.70(16) . 3_665
O6 Ti5 Ti2 131.87(17) . 3_665
O11 Ti5 Ti2 133.49(16) . 3_665
O12 Ti5 Ti2 36.36(16) . 3_665
O1 Ti5 Ti2 42.34(15) . 3_665
O8 Ti5 Ti2 85.92(13) . 3_665
Ti4 Ti5 Ti2 114.77(6) . 3_665
O3 Ti5 Ti1 77.81(18) . .
O6 Ti5 Ti1 69.99(16) . .
O11 Ti5 Ti1 160.02(17) . .
O12 Ti5 Ti1 102.19(16) . .
O1 Ti5 Ti1 29.23(13) . .
O8 Ti5 Ti1 92.71(15) . .
Ti4 Ti5 Ti1 81.55(5) . .
Ti2 Ti5 Ti1 65.90(4) 3_665 .
O3 Ti5 Ti3 141.16(18) . 16_655
O6 Ti5 Ti3 84.86(16) . 16_655
O11 Ti5 Ti3 116.81(17) . 16_655
O12 Ti5 Ti3 76.64(17) . 16_655
O1 Ti5 Ti3 43.59(13) . 16_655
O8 Ti5 Ti3 32.32(13) . 16_655
Ti4 Ti5 Ti3 55.13(4) . 16_655
Ti2 Ti5 Ti3 60.04(4) 3_665 16_655
Ti1 Ti5 Ti3 65.30(4) . 16_655

loop_
_geom_bond_atom_site_label_1
_geom_bond_atom_site_label_2
_geom_bond_distance
_geom_bond_site_symmetry_2
C1 C2 1.405(13) .
C1 O4 1.443(10) .
C1 C3 1.489(14) .
C4 O7 1.366(10) .
C4 C6 1.434(15) .
C4 C5 1.481(16) .
C7A C8A 1.35(5) .
C7A C9A 1.38(4) .
C7A O9 1.431(10) .
C7B C9B 1.41(5) .
C7B O9 1.429(10) .
C7B C8B 1.45(6) .
C10 O10 1.260(10) .
C10 O11 1.273(10) .
C10 C13 1.489(12) .
C11 N1 1.331(12) .
C11 C12 1.381(13) .
C12 C13 1.362(13) .
C13 C14 1.353(11) .
C14 C15 1.356(12) .
C15 N1 1.341(12) .
C16 O12 1.410(11) .
C16 C18 1.471(13) .
C16 C17 1.534(12) .
O1 Ti1 1.809(5) .
O1 Ti5 2.046(5) .
O1 Ti2 2.216(5) 3_665
O1 Ti3 2.319(5) 16_655
O2 Ti4 1.921(5) 14_565
O2 Ti2 1.927(6) .
O2 Ti3 1.980(5) .
O3 Ti5 1.743(5) .
O3 Ti2 1.946(5) .
O4 Ti2 1.763(5) .
O5 Ti3 1.947(5) .
O5 Ti2 1.973(5) 16_655
O5 Ti4 2.028(5) .
O6 Ti5 1.872(6) .
O6 Ti4 1.965(5) .
O6 Ti3 1.970(5) .
O7 Ti3 1.758(5) .
O8 Ti3 1.878(5) 16_655
O8 Ti4 1.929(5) .
O8 Ti5 2.199(5) .
O9 Ti4 1.786(5) .
O10 Ti4 2.205(6) .
O10 O11 2.252(8) .
O11 Ti5 1.982(5) .
O12 Ti2 2.014(5) 3_665
O12 Ti5 2.021(5) .
Ti1 O1 1.809(5) 14_565
Ti1 O1 1.809(5) 3_665
Ti1 O1 1.809(5) 16_655
Ti1 Ti5 3.2929(16) 14_565
Ti1 Ti5 3.2929(16) 3_665
Ti1 Ti5 3.2929(16) 16_655
Ti1 Ti5 3.2930(16) .
Ti2 O5 1.973(5) 14_565
Ti2 O12 2.014(5) 3_665
Ti2 O1 2.216(5) 3_665
Ti2 Ti4 3.018(2) 14_565
Ti2 Ti5 3.2472(19) 3_665
Ti2 Ti3 3.288(2) 14_565
Ti3 O8 1.878(5) 14_565
Ti3 O1 2.319(5) 14_565
Ti3 Ti4 2.9545(19) 14_565
Ti3 Ti4 3.0543(19) .
Ti3 Ti2 3.288(2) 16_655
Ti3 Ti5 3.322(2) 14_565
Ti4 O2 1.921(5) 16_655
Ti4 Ti3 2.9546(19) 16_655
Ti4 Ti2 3.018(2) 16_655
Ti4 Ti5 3.040(2) .
Ti5 Ti2 3.2472(19) 3_665
Ti5 Ti3 3.322(2) 16_655
